data_1512917
loop_
_publ_author_name
'Timothy J. Boyle'
'Pratt, III, Harry D.'
'Todd M. Alam'
'Mark A. Rodriguez'
'Paul G. Clem'

_publ_contact_author_address '1001 University Blvd, Albuquerque, NM 87106'
_publ_contact_author_email tjboyle@sandia.gov
_publ_contact_author_fax '(505) 272-7336'
_publ_contact_author_name 'Timothy J. Boyle'
_publ_section_title
;
 Synthesis and characterization of solvated trifluoroacetate alkaline
 earth derivatives
;
_journal_issue 17
_journal_name_full Polyhedron
_journal_page_first 5095
_journal_page_last 5103
_journal_paper_doi 10.1016/j.poly.2007.07.009
_journal_volume 26
_journal_year 2007
_chemical_formula_moiety 'C6 H F9 O6 Sr, 2(C5 H5 N)'
_chemical_formula_sum 'C16 H11 F9 N2 O6 Sr'
_chemical_formula_weight 584.88
_chemical_name_common '(3) (u-TFA)2Sr(H-TFA)'
_chemical_name_systematic
; 
 ? 
;
_space_group_IT_number 33
_symmetry_cell_setting orthorhombic
_symmetry_space_group_name_Hall 'P 2c -2n'
_symmetry_space_group_name_H-M 'P n a 21'
_atom_sites_solution_hydrogens geom
_atom_sites_solution_primary direct
_atom_sites_solution_secondary difmap
_audit_creation_method SHELXL-97
_cell_angle_alpha 90.00
_cell_angle_beta 90.00
_cell_angle_gamma 90.00
_cell_formula_units_Z 4
_cell_length_a 18.967(13)
_cell_length_b 14.068(10)
_cell_length_c 8.310(6)
_cell_measurement_temperature 203(2)
_cell_volume 2217(3)
_computing_cell_refinement 'Bruker SMART'
_computing_data_collection 'Bruker SMART'
_computing_data_reduction 'Bruker SAINT'
_computing_molecular_graphics 'Bruker SHELXTL'
_computing_publication_material 'Bruker SHELXTL'
_computing_structure_refinement 'SHELXL-97 (Sheldrick, 1997)'
_computing_structure_solution 'SHELXS-97 (Sheldrick, 1990)'
_diffrn_ambient_temperature 203(2)
_diffrn_measured_fraction_theta_full 0.998
_diffrn_measured_fraction_theta_max 0.998
_diffrn_measurement_device_type 'CCD area detector'
_diffrn_measurement_method 'phi and omega scans'
_diffrn_radiation_monochromator graphite
_diffrn_radiation_source 'fine-focus sealed tube'
_diffrn_radiation_type MoK\a
_diffrn_radiation_wavelength 0.71073
_diffrn_reflns_av_R_equivalents 0.1065
_diffrn_reflns_av_sigmaI/netI 0.1293
_diffrn_reflns_limit_h_max 22
_diffrn_reflns_limit_h_min -22
_diffrn_reflns_limit_k_max 16
_diffrn_reflns_limit_k_min -16
_diffrn_reflns_limit_l_max 9
_diffrn_reflns_limit_l_min -9
_diffrn_reflns_number 15248
_diffrn_reflns_theta_full 25.29
_diffrn_reflns_theta_max 25.29
_diffrn_reflns_theta_min 1.80
_exptl_absorpt_coefficient_mu 2.542
_exptl_absorpt_correction_T_max 0.820
_exptl_absorpt_correction_T_min 0.567
_exptl_absorpt_correction_type empirical
_exptl_absorpt_process_details SADABS
_exptl_crystal_colour colorless
_exptl_crystal_density_diffrn 1.755
_exptl_crystal_density_meas ?
_exptl_crystal_density_method 'not measured'
_exptl_crystal_description irregular
_exptl_crystal_F_000 1152
_exptl_crystal_size_max 0.417
_exptl_crystal_size_mid 0.189
_exptl_crystal_size_min 0.078
_refine_diff_density_max 0.625
_refine_diff_density_min -0.453
_refine_diff_density_rms 0.087
_refine_ls_abs_structure_details 'Flack H D (1983), Acta Cryst. A39, 876-881'
_refine_ls_abs_structure_Flack 0.006(13)
_refine_ls_extinction_method none
_refine_ls_goodness_of_fit_ref 1.009
_refine_ls_hydrogen_treatment constr
_refine_ls_matrix_type full
_refine_ls_number_parameters 307
_refine_ls_number_reflns 4005
_refine_ls_number_restraints 1
_refine_ls_restrained_S_all 1.009
_refine_ls_R_factor_all 0.1123
_refine_ls_R_factor_gt 0.0540
_refine_ls_shift/su_max 0.002
_refine_ls_shift/su_mean 0.000
_refine_ls_structure_factor_coef Fsqd
_refine_ls_weighting_details 'calc w=1/[\s^2^(Fo^2^)+(0.0535P)^2^+2.3718P] where P=(Fo^2^+2Fc^2^)/3'
_refine_ls_weighting_scheme calc
_refine_ls_wR_factor_gt 0.1016
_refine_ls_wR_factor_ref 0.1221
_reflns_number_gt 2528
_reflns_number_total 4005
_reflns_threshold_expression >2sigma(I)
_cod_data_source_file 2007-5095.cif
_cod_data_source_block 6oc251ss
_cod_depositor_comments
;
The following automatic conversions were performed:

'_symmetry_cell_setting' value 'Orthorhombic' changed to
'orthorhombic' according to the built-in table from CIF Core
dictionary named 'cif_core.dic' version 2.4.1 from 2010-06-29.

Automatic conversion script
Id: cif_fix_values 1891 2012-01-12 08:04:46Z andrius 

The following automatic conversions were performed:

'_exptl_crystal_density_meas' value 'not_measured' was changed to '?'
- the value is perceived as not measured.

Automatic conversion script
Id: cif_fix_values 3008 2015-01-20 13:52:24Z robertas 
;
_cod_original_sg_symbol_H-M Pna2(1)
_cod_database_code 1512917

loop_
_symmetry_equiv_pos_as_xyz
'x, y, z'
'-x, -y, z+1/2'
'x+1/2, -y+1/2, z'
'-x+1/2, y+1/2, z+1/2'

loop_
_atom_site_label
_atom_site_type_symbol
_atom_site_fract_x
_atom_site_fract_y
_atom_site_fract_z
_atom_site_U_iso_or_equiv
_atom_site_adp_type
_atom_site_occupancy
_atom_site_symmetry_multiplicity
_atom_site_calc_flag
_atom_site_refinement_flags
Sr1 Sr 0.51061(3) 0.46070(4) 0.91368(15) 0.03532(19) Uani 1 1 d .
N1 N 0.6182(4) 0.8795(8) 0.4770(9) 0.073(2) Uani 1 1 d .
N2 N 0.4842(4) 0.9036(6) 0.3984(14) 0.065(2) Uani 1 1 d .
O1 O 0.5378(3) 0.3257(4) 1.1053(7) 0.0614(17) Uani 1 1 d .
O2 O 0.5361(3) 0.3751(4) 1.3589(6) 0.0593(16) Uani 1 1 d .
O3 O 0.4351(3) 0.3370(4) 0.7717(9) 0.0650(18) Uani 1 1 d .
O4 O 0.4099(4) 0.4443(5) 0.5906(10) 0.092(3) Uani 1 1 d .
O5 O 0.6220(3) 0.3879(4) 0.7668(7) 0.0542(15) Uani 1 1 d .
O6 O 0.5762(3) 0.5109(4) 0.6377(6) 0.0456(15) Uani 1 1 d .
F1 F 0.5179(5) 0.1520(5) 1.2475(9) 0.149(3) Uani 1 1 d .
F2 F 0.5596(7) 0.2036(5) 1.4562(8) 0.178(5) Uani 1 1 d .
F3 F 0.6223(5) 0.1917(6) 1.2488(15) 0.193(5) Uani 1 1 d .
F4 F 0.3439(8) 0.3118(11) 0.4334(12) 0.269(7) Uani 1 1 d .
F5 F 0.2935(5) 0.3009(8) 0.6393(19) 0.233(7) Uani 1 1 d .
F6 F 0.3704(5) 0.2136(6) 0.5874(17) 0.200(6) Uani 1 1 d .
F7 F 0.6734(2) 0.4900(4) 0.4079(9) 0.0898(17) Uani 1 1 d .
F8 F 0.7109(5) 0.3675(7) 0.5189(11) 0.186(5) Uani 1 1 d .
F9 F 0.7373(4) 0.5002(8) 0.6160(8) 0.167(4) Uani 1 1 d .
C1 C 0.5437(4) 0.3169(6) 1.2519(11) 0.048(2) Uani 1 1 d .
C2 C 0.5628(7) 0.2140(9) 1.3075(13) 0.079(4) Uani 1 1 d .
C3 C 0.4048(5) 0.3672(6) 0.6549(13) 0.051(2) Uani 1 1 d .
C4 C 0.3511(7) 0.2980(10) 0.5811(16) 0.090(4) Uani 1 1 d .
C5 C 0.6206(4) 0.4485(7) 0.6614(9) 0.044(2) Uani 1 1 d .
C6 C 0.6854(5) 0.4508(9) 0.5473(14) 0.076(3) Uani 1 1 d .
C7 C 0.6380(6) 0.8004(10) 0.5532(13) 0.083(4) Uani 1 1 d .
H7 H 0.6041 0.7542 0.5796 0.100 Uiso 1 1 calc R
C8 C 0.7108(7) 0.7851(10) 0.5954(13) 0.096(4) Uani 1 1 d .
H8 H 0.7258 0.7282 0.6438 0.116 Uiso 1 1 calc R
C9 C 0.7572(6) 0.8566(10) 0.5623(13) 0.087(4) Uani 1 1 d .
H9 H 0.8047 0.8502 0.5926 0.105 Uiso 1 1 calc R
C10 C 0.7354(6) 0.9382(9) 0.4851(13) 0.085(3) Uani 1 1 d .
H10 H 0.7672 0.9870 0.4591 0.102 Uiso 1 1 calc R
C11 C 0.6649(6) 0.9450(8) 0.4480(14) 0.078(3) Uani 1 1 d .
H11 H 0.6494 1.0011 0.3979 0.093 Uiso 1 1 calc R
C12 C 0.4522(6) 0.9836(7) 0.4394(14) 0.071(3) Uani 1 1 d .
H12 H 0.4784 1.0319 0.4899 0.086 Uiso 1 1 calc R
C13 C 0.3826(6) 0.9979(7) 0.4104(18) 0.080(3) Uani 1 1 d .
H13 H 0.3605 1.0547 0.4422 0.096 Uiso 1 1 calc R
C14 C 0.3451(5) 0.9280(8) 0.3338(12) 0.069(3) Uani 1 1 d .
H14 H 0.2971 0.9367 0.3097 0.083 Uiso 1 1 calc R
C15 C 0.3776(5) 0.8477(7) 0.2943(10) 0.058(3) Uani 1 1 d .
H15 H 0.3521 0.7987 0.2441 0.069 Uiso 1 1 calc R
C16 C 0.4475(5) 0.8356(7) 0.3255(10) 0.059(3) Uani 1 1 d .
H16 H 0.4699 0.7787 0.2953 0.071 Uiso 1 1 calc R

loop_
_atom_site_aniso_label
_atom_site_aniso_U_11
_atom_site_aniso_U_22
_atom_site_aniso_U_33
_atom_site_aniso_U_23
_atom_site_aniso_U_13
_atom_site_aniso_U_12
Sr1 0.0425(4) 0.0348(3) 0.0286(3) 0.0006(6) 0.0008(7) 0.0019(3)
N1 0.080(6) 0.093(7) 0.047(5) 0.007(5) 0.001(4) -0.011(6)
N2 0.072(4) 0.068(5) 0.054(5) -0.005(6) 0.024(6) 0.004(4)
O1 0.084(5) 0.063(4) 0.037(4) 0.011(3) 0.003(3) 0.018(3)
O2 0.079(4) 0.051(4) 0.048(4) -0.011(3) -0.002(3) 0.019(3)
O3 0.065(4) 0.066(4) 0.064(4) -0.017(4) -0.012(4) 0.002(3)
O4 0.108(6) 0.045(4) 0.121(6) 0.005(4) 0.067(5) 0.004(4)
O5 0.052(4) 0.062(4) 0.049(4) 0.012(3) 0.010(3) 0.009(3)
O6 0.044(4) 0.048(3) 0.046(4) 0.004(3) -0.006(3) 0.020(3)
F1 0.285(11) 0.060(4) 0.101(6) 0.006(4) -0.027(7) -0.025(5)
F2 0.383(16) 0.088(5) 0.063(6) 0.038(4) -0.033(6) 0.041(6)
F3 0.148(8) 0.120(7) 0.310(15) 0.113(8) 0.065(8) 0.090(6)
F4 0.337(16) 0.370(19) 0.101(8) -0.021(11) -0.106(11) -0.095(13)
F5 0.064(6) 0.252(12) 0.383(19) -0.173(12) 0.048(8) -0.085(7)
F6 0.181(9) 0.091(7) 0.327(19) -0.091(9) -0.106(10) -0.007(6)
F7 0.067(3) 0.152(5) 0.050(3) 0.025(5) 0.016(4) 0.002(3)
F8 0.184(9) 0.206(9) 0.168(8) 0.106(7) 0.122(7) 0.152(8)
F9 0.060(5) 0.353(14) 0.086(6) 0.042(7) 0.001(4) -0.069(6)
C1 0.058(5) 0.039(6) 0.046(6) 0.007(5) -0.004(4) 0.012(4)
C2 0.098(10) 0.081(9) 0.057(8) -0.029(7) -0.026(6) 0.036(7)
C3 0.053(6) 0.036(5) 0.065(6) -0.018(5) 0.020(5) -0.010(4)
C4 0.091(10) 0.093(10) 0.085(9) -0.047(7) -0.023(7) -0.011(8)
C5 0.035(5) 0.071(6) 0.026(4) 0.002(5) -0.001(3) -0.004(5)
C6 0.043(6) 0.105(9) 0.078(8) 0.038(7) 0.011(5) 0.010(6)
C7 0.071(8) 0.123(12) 0.056(7) -0.019(7) 0.015(6) -0.027(7)
C8 0.090(10) 0.133(12) 0.066(8) 0.023(7) -0.009(7) -0.001(9)
C9 0.058(7) 0.135(12) 0.070(8) 0.002(8) 0.008(6) -0.009(8)
C10 0.071(8) 0.114(10) 0.069(7) -0.007(6) 0.014(5) -0.019(7)
C11 0.077(7) 0.085(8) 0.071(10) -0.003(7) 0.003(6) -0.006(6)
C12 0.094(8) 0.058(6) 0.062(8) -0.003(6) 0.012(7) -0.026(5)
C13 0.076(7) 0.060(6) 0.103(8) 0.027(11) 0.027(11) 0.013(5)
C14 0.053(6) 0.075(8) 0.080(8) 0.001(6) 0.004(5) 0.013(6)
C15 0.054(6) 0.080(8) 0.039(5) -0.009(5) 0.006(4) 0.006(5)
C16 0.071(7) 0.059(7) 0.047(6) -0.001(5) -0.001(5) 0.022(5)

loop_
_atom_type_symbol
_atom_type_description
_atom_type_scat_dispersion_real
_atom_type_scat_dispersion_imag
_atom_type_scat_source
C C 0.0033 0.0016 'International Tables Vol C Tables 4.2.6.8 and 6.1.1.4'
F F 0.0171 0.0103 'International Tables Vol C Tables 4.2.6.8 and 6.1.1.4'
N N 0.0061 0.0033 'International Tables Vol C Tables 4.2.6.8 and 6.1.1.4'
H H 0.0000 0.0000 'International Tables Vol C Tables 4.2.6.8 and 6.1.1.4'
O O 0.0106 0.0060 'International Tables Vol C Tables 4.2.6.8 and 6.1.1.4'
Sr Sr -1.5307 3.2498 'International Tables Vol C Tables 4.2.6.8 and 6.1.1.4'

loop_
_geom_angle_atom_site_label_1
_geom_angle_atom_site_label_2
_geom_angle_atom_site_label_3
_geom_angle
_geom_angle_site_symmetry_1
_geom_angle_site_symmetry_3
O4 Sr1 O2 80.1(2) 2_665 2_664
O4 Sr1 O6 82.8(2) 2_665 2_665
O2 Sr1 O6 75.99(18) 2_664 2_665
O4 Sr1 O1 84.8(2) 2_665 .
O2 Sr1 O1 150.99(19) 2_664 .
O6 Sr1 O1 77.69(19) 2_665 .
O4 Sr1 O3 168.6(2) 2_665 .
O2 Sr1 O3 110.2(2) 2_664 .
O6 Sr1 O3 94.8(2) 2_665 .
O1 Sr1 O3 83.9(2) . .
O4 Sr1 O5 89.8(2) 2_665 .
O2 Sr1 O5 123.56(18) 2_664 .
O6 Sr1 O5 157.64(19) 2_665 .
O1 Sr1 O5 80.65(19) . .
O3 Sr1 O5 88.35(19) . .
O4 Sr1 O6 94.7(3) 2_665 .
O2 Sr1 O6 76.60(17) 2_664 .
O6 Sr1 O6 152.51(7) 2_665 .
O1 Sr1 O6 129.52(17) . .
O3 Sr1 O6 92.5(2) . .
O5 Sr1 O6 48.88(17) . .
O4 Sr1 C5 91.3(3) 2_665 .
O2 Sr1 C5 100.0(2) 2_664 .
O6 Sr1 C5 173.3(2) 2_665 .
O1 Sr1 C5 105.0(2) . .
O3 Sr1 C5 91.6(2) . .
O5 Sr1 C5 24.33(18) . .
O6 Sr1 C5 24.60(19) . .
O4 Sr1 C3 171.3(2) 2_665 .
O2 Sr1 C3 92.0(2) 2_664 .
O6 Sr1 C3 98.7(2) 2_665 .
O1 Sr1 C3 103.9(2) . .
O3 Sr1 C3 20.1(2) . .
O5 Sr1 C3 91.8(2) . .
O6 Sr1 C3 80.0(2) . .
C5 Sr1 C3 86.7(2) . .
O4 Sr1 O4 150.01(15) 2_665 .
O2 Sr1 O4 73.35(18) 2_664 .
O6 Sr1 O4 103.53(17) 2_665 .
O1 Sr1 O4 125.20(18) . .
O3 Sr1 O4 41.37(18) . .
O5 Sr1 O4 93.42(18) . .
O6 Sr1 O4 66.09(17) . .
C5 Sr1 O4 80.1(2) . .
C3 Sr1 O4 21.36(19) . .
O4 Sr1 Sr1 119.1(2) 2_665 2_664
O2 Sr1 Sr1 63.76(13) 2_664 2_664
O6 Sr1 Sr1 127.59(14) 2_665 2_664
O1 Sr1 Sr1 144.72(13) . 2_664
O3 Sr1 Sr1 71.13(17) . 2_664
O5 Sr1 Sr1 74.31(13) . 2_664
O6 Sr1 Sr1 32.81(11) . 2_664
C5 Sr1 Sr1 53.11(17) . 2_664
C3 Sr1 Sr1 53.44(19) . 2_664
O4 Sr1 Sr1 35.11(12) . 2_664
O4 Sr1 Sr1 49.6(2) 2_665 2_665
O2 Sr1 Sr1 84.62(13) 2_664 2_665
O6 Sr1 Sr1 35.59(13) 2_665 2_665
O1 Sr1 Sr1 66.78(14) . 2_665
O3 Sr1 Sr1 124.66(16) . 2_665
O5 Sr1 Sr1 128.12(13) . 2_665
O6 Sr1 Sr1 142.41(13) . 2_665
C5 Sr1 Sr1 139.59(15) . 2_665
C3 Sr1 Sr1 133.51(16) . 2_665
O4 Sr1 Sr1 138.25(12) . 2_665
Sr1 Sr1 Sr1 148.38(4) 2_664 2_665
C11 N1 C7 119.1(10) . .
C12 N2 C16 119.3(8) . .
C1 O1 Sr1 135.8(6) . .
C1 O2 Sr1 142.3(5) . 2_665
C3 O3 Sr1 113.6(6) . .
C3 O4 Sr1 142.0(6) . 2_664
C3 O4 Sr1 75.5(7) . .
Sr1 O4 Sr1 95.3(3) 2_664 .
C5 O5 Sr1 92.5(5) . .
C5 O6 Sr1 132.7(5) . 2_664
C5 O6 Sr1 89.6(4) . .
Sr1 O6 Sr1 111.6(2) 2_664 .
O2 C1 O1 130.2(8) . .
O2 C1 C2 115.7(8) . .
O1 C1 C2 114.0(8) . .
F2 C2 F3 113.3(12) . .
F2 C2 F1 105.5(13) . .
F3 C2 F1 105.4(11) . .
F2 C2 C1 113.0(10) . .
F3 C2 C1 108.8(10) . .
F1 C2 C1 110.6(9) . .
O3 C3 O4 129.2(10) . .
O3 C3 C4 114.4(10) . .
O4 C3 C4 116.4(12) . .
O3 C3 Sr1 46.4(5) . .
O4 C3 Sr1 83.1(6) . .
C4 C3 Sr1 159.7(9) . .
F5 C4 F6 106.5(15) . .
F5 C4 F4 107.0(14) . .
F6 C4 F4 102.8(13) . .
F5 C4 C3 115.0(11) . .
F6 C4 C3 113.2(11) . .
F4 C4 C3 111.4(13) . .
O5 C5 O6 128.8(7) . .
O5 C5 C6 115.8(8) . .
O6 C5 C6 115.3(8) . .
O5 C5 Sr1 63.2(4) . .
O6 C5 Sr1 65.8(4) . .
C6 C5 Sr1 171.2(6) . .
F8 C6 F7 106.7(10) . .
F8 C6 F9 106.0(10) . .
F7 C6 F9 106.8(9) . .
F8 C6 C5 112.9(9) . .
F7 C6 C5 114.4(7) . .
F9 C6 C5 109.5(10) . .
N1 C7 C8 120.6(11) . .
N1 C7 H7 119.7 . .
C8 C7 H7 119.7 . .
C9 C8 C7 117.3(12) . .
C9 C8 H8 121.4 . .
C7 C8 H8 121.4 . .
C8 C9 C10 120.9(11) . .
C8 C9 H9 119.5 . .
C10 C9 H9 119.5 . .
C11 C10 C9 117.0(11) . .
C11 C10 H10 121.5 . .
C9 C10 H10 121.5 . .
N1 C11 C10 124.9(11) . .
N1 C11 H11 117.6 . .
C10 C11 H11 117.6 . .
N2 C12 C13 121.7(9) . .
N2 C12 H12 119.1 . .
C13 C12 H12 119.1 . .
C12 C13 C14 118.8(10) . .
C12 C13 H13 120.6 . .
C14 C13 H13 120.6 . .
C15 C14 C13 118.9(9) . .
C15 C14 H14 120.5 . .
C13 C14 H14 120.5 . .
C14 C15 C16 120.8(10) . .
C14 C15 H15 119.6 . .
C16 C15 H15 119.6 . .
N2 C16 C15 120.5(9) . .
N2 C16 H16 119.7 . .
C15 C16 H16 119.7 . .

loop_
_geom_bond_atom_site_label_1
_geom_bond_atom_site_label_2
_geom_bond_distance
_geom_bond_site_symmetry_2
Sr1 O4 2.494(7) 2_665
Sr1 O2 2.516(6) 2_664
Sr1 O6 2.517(5) 2_665
Sr1 O1 2.531(6) .
Sr1 O3 2.545(6) .
Sr1 O5 2.646(5) .
Sr1 O6 2.703(6) .
Sr1 C5 2.963(7) .
Sr1 C3 3.222(10) .
Sr1 O4 3.303(10) .
Sr1 Sr1 4.318(3) 2_664
Sr1 Sr1 4.318(3) 2_665
N1 C11 1.301(12) .
N1 C7 1.334(14) .
N2 C12 1.324(11) .
N2 C16 1.329(11) .
O1 C1 1.229(9) .
O2 C1 1.217(10) .
O2 Sr1 2.516(6) 2_665
O3 C3 1.206(11) .
O4 C3 1.212(11) .
O4 Sr1 2.494(7) 2_664
O5 C5 1.222(9) .
O6 C5 1.233(9) .
O6 Sr1 2.517(5) 2_664
F1 C2 1.317(13) .
F2 C2 1.246(12) .
F3 C2 1.268(14) .
F4 C4 1.250(15) .
F5 C4 1.195(14) .
F6 C4 1.243(14) .
F7 C6 1.304(11) .
F8 C6 1.289(13) .
F9 C6 1.332(13) .
C1 C2 1.562(13) .
C3 C4 1.536(14) .
C5 C6 1.553(12) .
C7 C8 1.442(15) .
C7 H7 0.9400 .
C8 C9 1.365(14) .
C8 H8 0.9400 .
C9 C10 1.378(14) .
C9 H9 0.9400 .
C10 C11 1.375(13) .
C10 H10 0.9400 .
C11 H11 0.9400 .
C12 C13 1.356(13) .
C12 H12 0.9400 .
C13 C14 1.371(14) .
C13 H13 0.9400 .
C14 C15 1.328(12) .
C14 H14 0.9400 .
C15 C16 1.361(12) .
C15 H15 0.9400 .
C16 H16 0.9400 .
